data_4077560
loop_
_publ_author_name
'Rickard, Clifton E. F.'
'Roper, Warren R.'
'Williamson, Alex'
'Wright, L. James'

_publ_section_title
;
 Reactions ofcisandtransBcat, Aryl Osmium Complexes (cat = 1,2-O2C6H4).
 Bis(Bcat) Complexes of Osmium and Ruthenium and a Structural Comparison
 ofcisandtransIsomers of Os(Bcat)I(CO)2(PPh3)2
;
_journal_issue 21
_journal_name_full Organometallics
_journal_page_first 4344
_journal_paper_doi 10.1021/om0004601
_journal_volume 19
_journal_year 2000
_chemical_formula_sum 'C57 H45 B2 N O5 Os P2'
_chemical_formula_weight 1097.70
_chemical_name_systematic
; 
 Carbonyl(p-tolylisocyanide)bis(catecolborate)bis(triphenylphosphine)osmium(II) 
;
_space_group_IT_number 14
_symmetry_cell_setting monoclinic
_symmetry_space_group_name_Hall '-P 2ybc'
_symmetry_space_group_name_H-M 'P 1 21/c 1'
_atom_sites_solution_hydrogens geom
_atom_sites_solution_primary direct
_atom_sites_solution_secondary difmap
_audit_creation_method SHELXL-97
_cell_angle_alpha 90.00
_cell_angle_beta 102.1710(10)
_cell_angle_gamma 90.00
_cell_formula_units_Z 4
_cell_length_a 10.3198(2)
_cell_length_b 26.6368(4)
_cell_length_c 18.13470(10)
_cell_measurement_reflns_used 6586
_cell_measurement_temperature 203(2)
_cell_measurement_theta_max 27
_cell_measurement_theta_min 2
_cell_volume 4872.93(12)
_computing_cell_refinement 'Siemens SMART'
_computing_data_collection 'Siemens SMART (Siemens, 1995)'
_computing_data_reduction 'Siemens SAINT  (Siemens, 1995)'
_computing_molecular_graphics 'Siemens SHELXTL (Siemens, 1994)'
_computing_publication_material SHELXL-97
_computing_structure_refinement 'SHELXL-97 Sheldrick, (1997)'
_computing_structure_solution 'SHELXS Sheldrick, (1990)'
_diffrn_ambient_temperature 203(2)
_diffrn_measured_fraction_theta_full 0.930
_diffrn_measured_fraction_theta_max 0.930
_diffrn_measurement_device_type 'Siemens SMART'
_diffrn_measurement_method 'Area detector \w scans'
_diffrn_radiation_monochromator graphite
_diffrn_radiation_source 'fine-focus sealed tube'
_diffrn_radiation_type MoK\a
_diffrn_radiation_wavelength 0.71073
_diffrn_reflns_av_R_equivalents 0.0526
_diffrn_reflns_av_sigmaI/netI 0.0747
_diffrn_reflns_limit_h_max 13
_diffrn_reflns_limit_h_min -13
_diffrn_reflns_limit_k_max 34
_diffrn_reflns_limit_k_min 0
_diffrn_reflns_limit_l_max 23
_diffrn_reflns_limit_l_min 0
_diffrn_reflns_number 28732
_diffrn_reflns_theta_full 27.48
_diffrn_reflns_theta_max 27.48
_diffrn_reflns_theta_min 1.38
_diffrn_standards_decay_% 0
_exptl_absorpt_coefficient_mu 2.733
_exptl_absorpt_correction_T_max 0.7531
_exptl_absorpt_correction_T_min 0.4480
_exptl_absorpt_correction_type multi-scan
_exptl_absorpt_process_details 'Blessing, 1995'
_exptl_crystal_colour Colourless
_exptl_crystal_density_diffrn 1.496
_exptl_crystal_density_method 'not measured'
_exptl_crystal_description Prism
_exptl_crystal_F_000 2200
_exptl_crystal_size_max 0.35
_exptl_crystal_size_mid 0.11
_exptl_crystal_size_min 0.11
_refine_diff_density_max 0.997
_refine_diff_density_min -0.993
_refine_diff_density_rms 0.142
_refine_ls_extinction_method none
_refine_ls_goodness_of_fit_ref 1.096
_refine_ls_hydrogen_treatment mixed
_refine_ls_matrix_type full
_refine_ls_number_parameters 614
_refine_ls_number_reflns 10623
_refine_ls_number_restraints 0
_refine_ls_restrained_S_all 1.096
_refine_ls_R_factor_all 0.0869
_refine_ls_R_factor_gt 0.0481
_refine_ls_shift/su_max 0.042
_refine_ls_shift/su_mean 0.003
_refine_ls_structure_factor_coef Fsqd
_refine_ls_weighting_details 'w=1/[\s^2^(Fo^2^)+(0.0000P)^2^+11.6049P] where P=(Fo^2^+2Fc^2^)/3'
_refine_ls_weighting_scheme calc
_refine_ls_wR_factor_gt 0.0698
_refine_ls_wR_factor_ref 0.0836
_reflns_number_gt 7667
_reflns_number_total 10623
_reflns_threshold_expression >2sigma(I)
_cod_data_source_file om0004601.cif
_cod_data_source_block '[8]'
_cod_depositor_comments
;
The following automatic conversions were performed:

'_symmetry_cell_setting' value 'Monoclinic' changed to 'monoclinic'
according to /home/saulius/struct/CIF-dictionaries/cif_core.dic
dictionary named 'cif_core.dic' version 2.4.2 from
2011-04-26.

'_exptl_absorpt_correction_type' value 'Multi-scan'
changed to 'multi-scan' according to
/home/saulius/struct/CIF-dictionaries/cif_core.dic dictionary named
'cif_core.dic' version 2.4.2 from 2011-04-26.

Automatic conversion script
Id: cif_fix_values 1715 2011-07-08 13:25:40Z adriana 

The following automatic conversions were performed:

'_refine_ls_weighting_scheme' value 'calc
w=1/[\s^2^(Fo^2^)+(0.0000P)^2^+11.6049P] where P=(Fo^2^+2Fc^2^)/3'
was changed to 'calc'. New tag '_refine_ls_weighting_details' was
created. The value of the new tag was set to
'w=1/[\s^2^(Fo^2^)+(0.0000P)^2^+11.6049P] where P=(Fo^2^+2Fc^2^)/3'.

Automatic conversion script
Id: cif_fix_values 3143 2015-03-26 13:38:13Z robertas 
;
_cod_original_sg_symbol_H-M 'P 21/c'
_cod_database_code 4077560

loop_
_symmetry_equiv_pos_as_xyz
'x, y, z'
'-x, y+1/2, -z+1/2'
'-x, -y, -z'
'x, -y-1/2, z-1/2'

loop_
_atom_site_label
_atom_site_type_symbol
_atom_site_fract_x
_atom_site_fract_y
_atom_site_fract_z
_atom_site_U_iso_or_equiv
_atom_site_adp_type
_atom_site_occupancy
_atom_site_calc_flag
_atom_site_refinement_flags
Os Os 0.34750(2) 0.869525(7) 0.753583(12) 0.02371(6) Uani 1 d .
P1 P 0.26867(13) 0.78400(5) 0.74130(7) 0.0241(3) Uani 1 d .
P2 P 0.21751(14) 0.91114(5) 0.64310(8) 0.0277(3) Uani 1 d .
N1 N 0.1378(5) 0.90171(17) 0.8480(3) 0.0355(11) Uani 1 d .
B1 B 0.4564(7) 0.9363(2) 0.7807(4) 0.0329(15) Uani 1 d .
B2 B 0.4684(6) 0.8533(2) 0.8590(4) 0.0300(14) Uani 1 d .
O1 O 0.5842(4) 0.83417(17) 0.6912(2) 0.0516(12) Uani 1 d .
O2 O 0.5581(4) 0.95284(14) 0.7433(2) 0.0419(10) Uani 1 d .
O3 O 0.4512(4) 0.97204(14) 0.8381(2) 0.0419(10) Uani 1 d .
O4 O 0.4308(4) 0.85469(13) 0.93090(19) 0.0321(9) Uani 1 d .
O5 O 0.6041(3) 0.83820(14) 0.87331(19) 0.0322(9) Uani 1 d .
C1 C 0.4925(5) 0.8483(2) 0.7126(3) 0.0306(12) Uani 1 d .
C2 C 0.2142(5) 0.89027(19) 0.8124(3) 0.0276(12) Uani 1 d .
C3 C 0.0479(5) 0.9148(2) 0.8935(3) 0.0323(13) Uani 1 d .
C4 C 0.0950(6) 0.9261(2) 0.9677(3) 0.0396(14) Uani 1 d .
H4A H 0.1867 0.9258 0.9879 0.048 Uiso 1 calc R
C5 C 0.0067(7) 0.9382(2) 1.0133(3) 0.0440(16) Uani 1 d .
H5A H 0.0392 0.9460 1.0644 0.053 Uiso 1 calc R
C6 C -0.1293(7) 0.9388(2) 0.9843(4) 0.0433(16) Uani 1 d .
C7 C -0.1743(6) 0.9279(2) 0.9083(4) 0.0441(15) Uani 1 d .
H7A H -0.2659 0.9288 0.8877 0.053 Uiso 1 calc R
C8 C -0.0871(6) 0.9157(2) 0.8616(3) 0.0411(15) Uani 1 d .
H8A H -0.1187 0.9083 0.8102 0.049 Uiso 1 calc R
C9 C -0.2266(7) 0.9502(3) 1.0342(4) 0.066(2) Uani 1 d .
H9A H -0.3088 0.9626 1.0034 0.099 Uiso 1 calc R
H9B H -0.1891 0.9755 1.0711 0.099 Uiso 1 calc R
H9C H -0.2440 0.9199 1.0600 0.099 Uiso 1 calc R
C11 C 0.6074(6) 0.9974(2) 0.7756(3) 0.0387(14) Uani 1 d .
C12 C 0.7057(6) 1.0275(2) 0.7583(4) 0.0516(17) Uani 1 d .
H12A H 0.7501 1.0190 0.7198 0.062 Uiso 1 calc R
C13 C 0.7352(7) 1.0704(2) 0.8002(4) 0.0563(19) Uani 1 d .
H13A H 0.8018 1.0919 0.7902 0.068 Uiso 1 calc R
C14 C 0.6707(7) 1.0830(2) 0.8558(4) 0.060(2) Uani 1 d .
H14A H 0.6930 1.1131 0.8824 0.072 Uiso 1 calc R
C15 C 0.5715(7) 1.0522(2) 0.8749(4) 0.0552(18) Uani 1 d .
H15A H 0.5280 1.0604 0.9139 0.066 Uiso 1 calc R
C16 C 0.5431(6) 1.0093(2) 0.8323(3) 0.0392(15) Uani 1 d .
C21 C 0.5380(5) 0.83792(19) 0.9843(3) 0.0312(13) Uani 1 d .
C22 C 0.5458(6) 0.8288(2) 1.0594(3) 0.0442(16) Uani 1 d .
H22A H 0.4741 0.8351 1.0826 0.053 Uiso 1 calc R
C23 C 0.6663(7) 0.8094(2) 1.1000(3) 0.0473(16) Uani 1 d .
H23A H 0.6751 0.8020 1.1514 0.057 Uiso 1 calc R
C24 C 0.7713(6) 0.8012(2) 1.0662(3) 0.0465(16) Uani 1 d .
H24A H 0.8515 0.7892 1.0956 0.056 Uiso 1 calc R
C25 C 0.7625(6) 0.8100(2) 0.9898(3) 0.0376(14) Uani 1 d .
H25A H 0.8343 0.8039 0.9666 0.045 Uiso 1 calc R
C26 C 0.6427(5) 0.8281(2) 0.9496(3) 0.0307(13) Uani 1 d .
C31 C 0.3938(5) 0.73858(19) 0.7891(3) 0.0272(12) Uani 1 d .
C32 C 0.4502(6) 0.7022(2) 0.7512(3) 0.0375(14) Uani 1 d .
H32A H 0.4243 0.6997 0.6984 0.045 Uiso 1 calc R
C33 C 0.5446(6) 0.6692(2) 0.7903(4) 0.0449(16) Uani 1 d .
H33A H 0.5821 0.6448 0.7638 0.054 Uiso 1 calc R
C34 C 0.5833(6) 0.6721(2) 0.8670(3) 0.0417(15) Uani 1 d .
H34A H 0.6470 0.6495 0.8931 0.050 Uiso 1 calc R
C35 C 0.5291(6) 0.7080(2) 0.9062(3) 0.0384(14) Uani 1 d .
H35A H 0.5561 0.7102 0.9589 0.046 Uiso 1 calc R
C36 C 0.4345(6) 0.7408(2) 0.8673(3) 0.0348(14) Uani 1 d .
H36A H 0.3971 0.7650 0.8943 0.042 Uiso 1 calc R
C41 C 0.1227(5) 0.76664(18) 0.7787(3) 0.0255(11) Uani 1 d .
C42 C 0.1154(6) 0.7242(2) 0.8219(3) 0.0359(14) Uani 1 d .
H42A H 0.1887 0.7025 0.8342 0.043 Uiso 1 calc R
C43 C 0.0002(6) 0.7135(2) 0.8472(3) 0.0440(16) Uani 1 d .
H43A H -0.0026 0.6852 0.8777 0.053 Uiso 1 calc R
C44 C -0.1089(7) 0.7435(3) 0.8283(4) 0.0496(17) Uani 1 d .
H44A H -0.1864 0.7357 0.8455 0.060 Uiso 1 calc R
C45 C -0.1049(6) 0.7854(2) 0.7840(4) 0.0447(15) Uani 1 d .
H45A H -0.1806 0.8057 0.7700 0.054 Uiso 1 calc R
C46 C 0.0102(5) 0.7976(2) 0.7600(3) 0.0360(14) Uani 1 d .
H46A H 0.0130 0.8267 0.7310 0.043 Uiso 1 calc R
C51 C 0.2273(5) 0.75651(19) 0.6463(3) 0.0266(12) Uani 1 d .
C52 C 0.1431(6) 0.7151(2) 0.6300(3) 0.0360(14) Uani 1 d .
H52A H 0.1039 0.7015 0.6679 0.043 Uiso 1 calc R
C53 C 0.1163(6) 0.6937(2) 0.5584(3) 0.0410(15) Uani 1 d .
H53A H 0.0599 0.6657 0.5482 0.049 Uiso 1 calc R
C54 C 0.1726(6) 0.7136(2) 0.5024(3) 0.0454(16) Uani 1 d .
H54A H 0.1542 0.6994 0.4538 0.055 Uiso 1 calc R
C55 C 0.2549(6) 0.7538(2) 0.5179(3) 0.0456(16) Uani 1 d .
H55A H 0.2926 0.7674 0.4794 0.055 Uiso 1 calc R
C56 C 0.2846(6) 0.7755(2) 0.5898(3) 0.0346(13) Uani 1 d .
H56A H 0.3434 0.8028 0.5996 0.041 Uiso 1 calc R
C61 C 0.2810(6) 0.9100(2) 0.5557(3) 0.0345(13) Uani 1 d .
C62 C 0.4147(6) 0.9207(2) 0.5616(3) 0.0436(16) Uani 1 d .
H62A H 0.4703 0.9241 0.6095 0.052 Uiso 1 calc R
C63 C 0.4671(7) 0.9266(3) 0.4978(4) 0.060(2) Uani 1 d .
H63A H 0.5569 0.9351 0.5028 0.072 Uiso 1 calc R
C64 C 0.3884(8) 0.9199(3) 0.4272(4) 0.058(2) Uani 1 d .
H64A H 0.4246 0.9229 0.3840 0.070 Uiso 1 calc R
C65 C 0.2565(8) 0.9089(3) 0.4205(4) 0.0573(19) Uani 1 d .
H65A H 0.2023 0.9044 0.3724 0.069 Uiso 1 calc R
C66 C 0.2025(6) 0.9043(2) 0.4839(3) 0.0482(17) Uani 1 d .
H66A H 0.1117 0.8972 0.4783 0.058 Uiso 1 calc R
C71 C 0.1963(5) 0.9796(2) 0.6517(3) 0.0307(13) Uani 1 d .
C72 C 0.1947(6) 1.0011(2) 0.7218(3) 0.0401(15) Uani 1 d .
H72A H 0.2061 0.9806 0.7649 0.048 Uiso 1 calc R
C73 C 0.1763(7) 1.0526(2) 0.7281(4) 0.0557(19) Uani 1 d .
H73A H 0.1748 1.0667 0.7755 0.067 Uiso 1 calc R
C74 C 0.1601(7) 1.0832(2) 0.6650(5) 0.060(2) Uani 1 d .
H74A H 0.1485 1.1180 0.6694 0.072 Uiso 1 calc R
C75 C 0.1610(7) 1.0621(2) 0.5961(4) 0.057(2) Uani 1 d .
H75A H 0.1496 1.0826 0.5531 0.069 Uiso 1 calc R
C76 C 0.1787(6) 1.0110(2) 0.5891(4) 0.0429(15) Uani 1 d .
H76A H 0.1788 0.9973 0.5413 0.052 Uiso 1 calc R
C81 C 0.0427(5) 0.8917(2) 0.6132(3) 0.0304(12) Uani 1 d .
C82 C -0.0571(6) 0.9178(2) 0.6384(3) 0.0423(15) Uani 1 d .
H82A H -0.0359 0.9475 0.6663 0.051 Uiso 1 calc R
C83 C -0.1867(6) 0.9007(2) 0.6230(4) 0.0461(16) Uani 1 d .
H83A H -0.2522 0.9185 0.6411 0.055 Uiso 1 calc R
C84 C -0.2201(6) 0.8573(2) 0.5810(3) 0.0458(17) Uani 1 d .
H84A H -0.3082 0.8458 0.5706 0.055 Uiso 1 calc R
C85 C -0.1251(6) 0.8314(2) 0.5548(3) 0.0416(15) Uani 1 d .
H85A H -0.1479 0.8023 0.5257 0.050 Uiso 1 calc R
C86 C 0.0068(6) 0.8483(2) 0.5713(3) 0.0353(13) Uani 1 d .
H86A H 0.0720 0.8299 0.5538 0.042 Uiso 1 calc R

loop_
_atom_site_aniso_label
_atom_site_aniso_U_11
_atom_site_aniso_U_22
_atom_site_aniso_U_33
_atom_site_aniso_U_23
_atom_site_aniso_U_13
_atom_site_aniso_U_12
Os 0.02244(10) 0.02314(9) 0.02500(10) 0.00274(11) 0.00375(7) -0.00129(11)
P1 0.0256(7) 0.0238(7) 0.0231(7) 0.0014(6) 0.0056(6) 0.0002(6)
P2 0.0260(8) 0.0272(7) 0.0295(8) 0.0037(6) 0.0047(6) -0.0020(6)
N1 0.038(3) 0.033(3) 0.038(3) 0.005(2) 0.014(2) 0.006(2)
B1 0.032(4) 0.034(4) 0.030(4) 0.003(3) 0.002(3) -0.002(3)
B2 0.030(4) 0.025(3) 0.035(4) 0.000(3) 0.007(3) -0.001(3)
O1 0.040(3) 0.069(3) 0.051(3) 0.007(2) 0.022(2) 0.007(2)
O2 0.047(3) 0.041(2) 0.038(2) -0.0005(19) 0.010(2) -0.020(2)
O3 0.044(3) 0.035(2) 0.046(3) -0.0060(19) 0.008(2) -0.0064(19)
O4 0.030(2) 0.038(2) 0.027(2) 0.0026(16) 0.0045(17) 0.0059(16)
O5 0.025(2) 0.045(2) 0.025(2) 0.0015(17) 0.0018(16) 0.0030(17)
C1 0.028(3) 0.038(3) 0.026(3) 0.006(2) 0.006(2) -0.002(2)
C2 0.021(3) 0.023(3) 0.036(3) 0.002(2) 0.000(2) 0.002(2)
C3 0.033(3) 0.032(3) 0.034(3) 0.003(2) 0.010(3) 0.005(2)
C4 0.035(3) 0.037(3) 0.045(4) 0.007(3) 0.005(3) 0.008(3)
C5 0.058(4) 0.042(4) 0.035(4) 0.002(3) 0.016(3) 0.001(3)
C6 0.057(4) 0.027(3) 0.053(4) 0.008(3) 0.028(4) 0.010(3)
C7 0.032(3) 0.047(4) 0.054(4) 0.006(3) 0.010(3) 0.005(3)
C8 0.047(4) 0.042(4) 0.034(3) 0.001(3) 0.008(3) 0.008(3)
C9 0.080(6) 0.056(5) 0.079(6) -0.002(4) 0.054(5) 0.006(4)
C11 0.041(4) 0.031(3) 0.040(4) 0.002(3) 0.001(3) -0.011(3)
C12 0.053(4) 0.042(4) 0.056(4) 0.008(3) 0.002(3) -0.018(3)
C13 0.048(4) 0.042(4) 0.072(5) 0.016(4) -0.002(4) -0.014(3)
C14 0.060(5) 0.034(4) 0.076(5) -0.007(4) -0.008(4) -0.014(3)
C15 0.058(5) 0.042(4) 0.064(5) -0.005(3) 0.009(4) 0.001(3)
C16 0.039(4) 0.026(3) 0.047(4) 0.000(3) -0.003(3) -0.007(3)
C21 0.032(3) 0.028(3) 0.031(3) -0.002(2) 0.001(3) 0.001(2)
C22 0.049(4) 0.053(4) 0.031(3) -0.002(3) 0.009(3) 0.005(3)
C23 0.055(4) 0.054(4) 0.031(3) 0.008(3) 0.006(3) 0.009(3)
C24 0.042(4) 0.051(4) 0.041(4) 0.006(3) -0.006(3) 0.006(3)
C25 0.030(3) 0.046(4) 0.036(3) 0.003(3) 0.006(3) 0.004(3)
C26 0.032(3) 0.031(3) 0.026(3) -0.003(2) -0.001(2) 0.000(2)
C31 0.027(3) 0.029(3) 0.025(3) 0.004(2) 0.005(2) -0.004(2)
C32 0.044(4) 0.038(3) 0.030(3) 0.000(3) 0.009(3) 0.010(3)
C33 0.043(4) 0.045(4) 0.048(4) 0.002(3) 0.014(3) 0.016(3)
C34 0.043(4) 0.036(3) 0.046(4) 0.013(3) 0.008(3) 0.010(3)
C35 0.040(4) 0.045(4) 0.028(3) 0.009(3) -0.001(3) -0.001(3)
C36 0.048(4) 0.025(3) 0.031(3) 0.006(2) 0.007(3) -0.005(3)
C41 0.027(3) 0.026(3) 0.024(3) -0.002(2) 0.007(2) -0.005(2)
C42 0.042(4) 0.027(3) 0.039(3) 0.003(3) 0.011(3) -0.005(3)
C43 0.049(4) 0.042(4) 0.044(4) 0.004(3) 0.013(3) -0.018(3)
C44 0.041(4) 0.057(4) 0.055(4) -0.004(3) 0.019(3) -0.015(3)
C45 0.032(3) 0.048(4) 0.056(4) -0.004(3) 0.015(3) 0.001(3)
C46 0.028(3) 0.040(3) 0.040(4) 0.005(3) 0.008(3) -0.001(3)
C51 0.026(3) 0.028(3) 0.025(3) 0.001(2) 0.000(2) 0.006(2)
C52 0.043(4) 0.031(3) 0.034(3) 0.003(3) 0.007(3) 0.002(3)
C53 0.044(4) 0.037(3) 0.036(4) -0.009(3) -0.005(3) 0.001(3)
C54 0.052(4) 0.048(4) 0.033(4) -0.015(3) 0.002(3) 0.006(3)
C55 0.051(4) 0.056(4) 0.034(4) -0.006(3) 0.017(3) 0.000(3)
C56 0.037(3) 0.038(3) 0.032(3) 0.003(3) 0.014(3) -0.001(3)
C61 0.034(3) 0.031(3) 0.038(3) 0.007(3) 0.007(3) 0.003(3)
C62 0.036(4) 0.061(4) 0.035(4) 0.016(3) 0.009(3) 0.008(3)
C63 0.042(4) 0.086(6) 0.058(5) 0.028(4) 0.026(4) 0.014(4)
C64 0.071(5) 0.070(5) 0.043(4) 0.015(4) 0.034(4) 0.022(4)
C65 0.067(5) 0.074(5) 0.032(4) 0.011(3) 0.013(3) -0.006(4)
C66 0.046(4) 0.059(4) 0.035(4) 0.003(3) 0.000(3) -0.014(3)
C71 0.026(3) 0.028(3) 0.036(3) 0.011(2) 0.003(2) 0.002(2)
C72 0.048(4) 0.027(3) 0.045(4) 0.009(3) 0.009(3) 0.003(3)
C73 0.071(5) 0.031(3) 0.063(5) -0.006(3) 0.011(4) 0.005(3)
C74 0.058(5) 0.027(3) 0.093(6) 0.010(4) 0.010(4) 0.010(3)
C75 0.053(4) 0.036(4) 0.080(6) 0.028(4) 0.007(4) 0.004(3)
C76 0.045(4) 0.037(3) 0.045(4) 0.012(3) 0.005(3) 0.004(3)
C81 0.026(3) 0.032(3) 0.033(3) 0.009(3) 0.004(2) -0.003(2)
C82 0.035(4) 0.048(4) 0.044(4) -0.005(3) 0.008(3) -0.003(3)
C83 0.028(3) 0.063(4) 0.049(4) -0.009(3) 0.009(3) -0.001(3)
C84 0.029(3) 0.065(5) 0.041(4) 0.002(3) 0.003(3) -0.015(3)
C85 0.042(4) 0.042(4) 0.037(4) 0.007(3) 0.001(3) -0.011(3)
C86 0.033(3) 0.036(3) 0.034(3) 0.006(3) -0.001(3) -0.001(3)

loop_
_atom_type_symbol
_atom_type_description
_atom_type_scat_dispersion_real
_atom_type_scat_dispersion_imag
_atom_type_scat_source
C C 0.0033 0.0016 'International Tables Vol C Tables 4.2.6.8 and 6.1.1.4'
H H 0.0000 0.0000 'International Tables Vol C Tables 4.2.6.8 and 6.1.1.4'
B B 0.0013 0.0007 'International Tables Vol C Tables 4.2.6.8 and 6.1.1.4'
N N 0.0061 0.0033 'International Tables Vol C Tables 4.2.6.8 and 6.1.1.4'
O O 0.0106 0.0060 'International Tables Vol C Tables 4.2.6.8 and 6.1.1.4'
P P 0.1023 0.0942 'International Tables Vol C Tables 4.2.6.8 and 6.1.1.4'
Os Os -1.2165 7.6030 'International Tables Vol C Tables 4.2.6.8 and 6.1.1.4'

loop_
_geom_angle_atom_site_label_1
_geom_angle_atom_site_label_2
_geom_angle_atom_site_label_3
_geom_angle
C1 Os C2 170.9(2)
C1 Os B2 85.9(2)
C2 Os B2 85.1(2)
C1 Os B1 85.2(3)
C2 Os B1 92.0(2)
B2 Os B1 77.0(2)
C1 Os P1 87.76(17)
C2 Os P1 93.10(15)
B2 Os P1 90.80(16)
B1 Os P1 166.31(18)
C1 Os P2 99.06(16)
C2 Os P2 89.51(15)
B2 Os P2 164.74(16)
B1 Os P2 88.98(18)
P1 Os P2 103.75(5)
C41 P1 C51 101.5(2)
C41 P1 C31 102.0(2)
C51 P1 C31 100.4(2)
C41 P1 Os 119.35(17)
C51 P1 Os 118.03(17)
C31 P1 Os 112.72(17)
C61 P2 C81 104.3(3)
C61 P2 C71 99.2(2)
C81 P2 C71 100.1(2)
C61 P2 Os 117.88(18)
C81 P2 Os 116.75(17)
C71 P2 Os 115.78(18)
C2 N1 C3 177.9(5)
O3 B1 O2 106.5(5)
O3 B1 Os 129.6(4)
O2 B1 Os 123.9(4)
O5 B2 O4 106.5(5)
O5 B2 Os 126.6(4)
O4 B2 Os 126.9(4)
C11 O2 B1 107.8(4)
C16 O3 B1 106.9(5)
C21 O4 B2 107.4(4)
C26 O5 B2 107.6(4)
O1 C1 Os 176.4(5)
N1 C2 Os 178.5(5)
C4 C3 C8 121.6(5)
C4 C3 N1 119.4(5)
C8 C3 N1 119.0(5)
C3 C4 C5 119.7(6)
C6 C5 C4 120.8(6)
C7 C6 C5 118.2(5)
C7 C6 C9 120.6(6)
C5 C6 C9 121.1(6)
C6 C7 C8 121.8(6)
C3 C8 C7 117.9(6)
C16 C11 O2 109.0(5)
C16 C11 C12 122.0(6)
O2 C11 C12 129.0(6)
C13 C12 C11 116.5(7)
C14 C13 C12 121.9(6)
C13 C14 C15 122.2(6)
C16 C15 C14 115.2(7)
C11 C16 C15 122.1(6)
C11 C16 O3 109.7(5)
C15 C16 O3 128.2(6)
C22 C21 O4 128.7(5)
C22 C21 C26 122.1(5)
O4 C21 C26 109.2(5)
C21 C22 C23 116.5(6)
C24 C23 C22 121.5(6)
C23 C24 C25 121.8(6)
C26 C25 C24 116.6(6)
C25 C26 C21 121.5(5)
C25 C26 O5 129.2(5)
C21 C26 O5 109.3(4)
C32 C31 C36 117.8(5)
C32 C31 P1 123.4(4)
C36 C31 P1 118.8(4)
C31 C32 C33 120.8(5)
C34 C33 C32 120.5(6)
C33 C34 C35 120.0(6)
C34 C35 C36 119.7(6)
C35 C36 C31 121.3(5)
C42 C41 C46 118.3(5)
C42 C41 P1 124.1(4)
C46 C41 P1 117.6(4)
C41 C42 C43 120.4(5)
C44 C43 C42 121.0(6)
C43 C44 C45 119.7(6)
C44 C45 C46 120.3(6)
C45 C46 C41 120.4(5)
C56 C51 C52 118.4(5)
C56 C51 P1 119.9(4)
C52 C51 P1 121.6(4)
C53 C52 C51 120.9(5)
C54 C53 C52 120.0(6)
C55 C54 C53 119.5(6)
C54 C55 C56 121.4(6)
C51 C56 C55 119.8(5)
C66 C61 C62 117.8(5)
C66 C61 P2 124.5(5)
C62 C61 P2 117.3(4)
C63 C62 C61 121.0(6)
C64 C63 C62 120.3(7)
C63 C64 C65 119.3(6)
C64 C65 C66 120.7(7)
C65 C66 C61 120.8(6)
C76 C71 C72 118.2(5)
C76 C71 P2 121.4(5)
C72 C71 P2 120.4(4)
C73 C72 C71 120.4(6)
C74 C73 C72 120.3(6)
C75 C74 C73 119.2(6)
C74 C75 C76 120.9(6)
C75 C76 C71 120.9(6)
C86 C81 C82 117.5(5)
C86 C81 P2 121.6(4)
C82 C81 P2 120.5(4)
C83 C82 C81 121.3(6)
C84 C83 C82 120.1(6)
C85 C84 C83 119.9(6)
C84 C85 C86 120.0(6)
C81 C86 C85 121.2(6)

loop_
_geom_bond_atom_site_label_1
_geom_bond_atom_site_label_2
_geom_bond_distance
Os C1 1.892(6)
Os C2 1.989(5)
Os B2 2.096(6)
Os B1 2.105(7)
Os P1 2.4135(13)
Os P2 2.4308(14)
P1 C41 1.837(5)
P1 C51 1.837(5)
P1 C31 1.847(5)
P2 C61 1.839(6)
P2 C81 1.845(5)
P2 C71 1.847(5)
N1 C2 1.159(6)
N1 C3 1.410(7)
B1 O3 1.421(7)
B1 O2 1.434(7)
B2 O5 1.427(7)
B2 O4 1.437(7)
O1 C1 1.159(6)
O2 C11 1.373(6)
O3 C16 1.391(6)
O4 C21 1.382(6)
O5 C26 1.383(6)
C3 C4 1.365(8)
C3 C8 1.392(8)
C4 C5 1.392(8)
C5 C6 1.391(9)
C6 C7 1.389(8)
C6 C9 1.518(8)
C7 C8 1.398(8)
C11 C16 1.373(8)
C11 C12 1.380(8)
C12 C13 1.371(9)
C13 C14 1.362(9)
C14 C15 1.410(9)
C15 C16 1.376(8)
C21 C22 1.369(7)
C21 C26 1.385(7)
C22 C23 1.402(8)
C23 C24 1.371(8)
C24 C25 1.390(8)
C25 C26 1.383(7)
C31 C32 1.386(7)
C31 C36 1.393(7)
C32 C33 1.390(8)
C33 C34 1.366(8)
C34 C35 1.378(8)
C35 C36 1.387(8)
C41 C42 1.386(7)
C41 C46 1.406(7)
C42 C43 1.391(7)
C43 C44 1.363(9)
C44 C45 1.381(8)
C45 C46 1.387(7)
C51 C56 1.383(7)
C51 C52 1.397(7)
C52 C53 1.391(7)
C53 C54 1.377(8)
C54 C55 1.360(8)
C55 C56 1.398(7)
C61 C66 1.389(8)
C61 C62 1.391(8)
C62 C63 1.384(8)
C63 C64 1.376(9)
C64 C65 1.372(9)
C65 C66 1.385(8)
C71 C76 1.391(7)
C71 C72 1.396(8)
C72 C73 1.394(8)
C73 C74 1.385(9)
C74 C75 1.373(10)
C75 C76 1.382(8)
C81 C86 1.391(7)
C81 C82 1.395(7)
C82 C83 1.385(8)
C83 C84 1.387(8)
C84 C85 1.364(8)
C85 C86 1.405(8)
